data_2201555
loop_
_publ_author_name
'Oleg Ya. Borbulevych'
'Aleksey V. Semenov'
'Victor A. Vasin '
'Vyachislav V. Razin'

_publ_section_title <i>endo</i>-6,<i>syn</i>-7-Dichloro-<i>exo</i>-6-phenylsulfonylbicyclo[3.1.1]heptane
_journal_issue 8
_journal_name_full 'Acta Crystallographica Section E'
_journal_page_first o925
_journal_page_last o926
_journal_paper_doi 10.1107/S1600536802013016
_journal_volume 58
_journal_year 2002
_chemical_formula_iupac 'C13 H14 Cl2 O2 S'
_chemical_formula_moiety 'C13 H14 Cl2 O2 S'
_chemical_formula_sum 'C13 H14 Cl2 O2 S'
_chemical_formula_weight 305.20
_chemical_name_systematic
;
endo-6,syn-7-Dichloro-exo-6-phenylsulphonylbicyclo[3.1.1]heptane
;
_space_group_IT_number 14
_symmetry_cell_setting monoclinic
_symmetry_space_group_name_Hall '-P 2yn'
_symmetry_space_group_name_H-M 'P 1 21/n 1'
_atom_sites_solution_hydrogens difmap
_atom_sites_solution_primary direct
_atom_sites_solution_secondary difmap
_audit_creation_method SHELXL-97
_cell_angle_alpha 90.00
_cell_angle_beta 93.58(4)
_cell_angle_gamma 90.00
_cell_formula_units_Z 4
_cell_length_a 6.162(4)
_cell_length_b 16.710(11)
_cell_length_c 13.403(7)
_cell_measurement_reflns_used 24
_cell_measurement_temperature 173(2)
_cell_measurement_theta_max 11
_cell_measurement_theta_min 10
_cell_volume 1377.4(15)
_computing_cell_refinement P3
_computing_data_collection 'P3 (Siemens, 1989)'
_computing_data_reduction 'XDISK (Siemens, 1991)'
_computing_molecular_graphics 'SHELXTL (Bruker, 1997)'
_computing_publication_material SHELXTL
_computing_structure_refinement 'SHELXL97 (Sheldrick, 1997)'
_computing_structure_solution 'SHELXS97 (Sheldrick, 1997)'
_diffrn_ambient_temperature 173(2)
_diffrn_measured_fraction_theta_full 0.975
_diffrn_measured_fraction_theta_max 0.975
_diffrn_measurement_device_type 'Siemens P3'
_diffrn_measurement_method \q/2\q
_diffrn_radiation_monochromator graphite
_diffrn_radiation_source 'fine-focus sealed tube'
_diffrn_radiation_type MoK\a
_diffrn_radiation_wavelength 0.71073
_diffrn_reflns_av_R_equivalents 0.0435
_diffrn_reflns_av_sigmaI/netI 0.0363
_diffrn_reflns_limit_h_max 7
_diffrn_reflns_limit_h_min 0
_diffrn_reflns_limit_k_max 19
_diffrn_reflns_limit_k_min 0
_diffrn_reflns_limit_l_max 15
_diffrn_reflns_limit_l_min -15
_diffrn_reflns_number 2602
_diffrn_reflns_theta_full 25.05
_diffrn_reflns_theta_max 25.05
_diffrn_reflns_theta_min 1.95
_diffrn_standards_decay_% 3.2
_diffrn_standards_interval_count 98
_diffrn_standards_number 2
_exptl_absorpt_coefficient_mu 0.613
_exptl_absorpt_correction_type none
_exptl_crystal_colour colorless
_exptl_crystal_density_diffrn 1.472
_exptl_crystal_density_method 'not measured'
_exptl_crystal_description 'squared prism'
_exptl_crystal_F_000 632
_exptl_crystal_size_max 0.50
_exptl_crystal_size_mid 0.30
_exptl_crystal_size_min 0.30
_refine_diff_density_max 0.308
_refine_diff_density_min -0.218
_refine_ls_extinction_method none
_refine_ls_goodness_of_fit_ref 0.992
_refine_ls_hydrogen_treatment constr
_refine_ls_matrix_type full
_refine_ls_number_parameters 163
_refine_ls_number_reflns 2372
_refine_ls_number_restraints 0
_refine_ls_restrained_S_all 0.992
_refine_ls_R_factor_all 0.0535
_refine_ls_R_factor_gt 0.0329
_refine_ls_shift/su_max <0.001
_refine_ls_shift/su_mean 0.000
_refine_ls_structure_factor_coef Fsqd
_refine_ls_weighting_details 'calc w = 1/[\s^2^(Fo^2^)+(0.0625P)^2^] where P = (Fo^2^+2Fc^2^)/3'
_refine_ls_weighting_scheme calc
_refine_ls_wR_factor_gt 0.0881
_refine_ls_wR_factor_ref 0.0911
_reflns_number_gt 1699
_reflns_number_total 2372
_reflns_threshold_expression I>2\s(I)
_cod_data_source_file ob6150.cif
_cod_data_source_block 2
_cod_original_cell_volume 1377.3(14)
_cod_original_sg_symbol_H-M 'P 21/n'
_cod_database_code 2201555
_cod_database_fobs_code 2201555

loop_
_symmetry_equiv_pos_as_xyz
'x, y, z'
'-x+1/2, y+1/2, -z+1/2'
'-x, -y, -z'
'x-1/2, -y-1/2, z-1/2'

loop_
_atom_site_label
_atom_site_fract_x
_atom_site_fract_y
_atom_site_fract_z
_atom_site_U_iso_or_equiv
_atom_site_adp_type
_atom_site_calc_flag
_atom_site_refinement_flags
_atom_site_occupancy
_atom_site_disorder_assembly
_atom_site_disorder_group
_atom_site_type_symbol
S1 0.21181(8) 0.62945(3) 0.22954(3) 0.03760(15) Uani d . 1 . . S
Cl1 0.14223(9) 0.48753(3) 0.11317(4) 0.05414(18) Uani d . 1 . . Cl
Cl2 0.71061(12) 0.44518(5) 0.41168(6) 0.0864(3) Uani d . 1 . . Cl
O1 -0.0184(2) 0.62872(9) 0.23553(12) 0.0527(4) Uani d . 1 . . O
O2 0.3414(3) 0.66498(9) 0.30968(11) 0.0571(4) Uani d . 1 . . O
C1 0.2991(3) 0.52588(11) 0.21868(14) 0.0358(4) Uani d . 1 . . C
C2 0.2919(3) 0.48122(12) 0.32036(15) 0.0446(5) Uani d . 1 . . C
H2 0.1879 0.5033 0.3677 0.054 Uiso calc R 1 . . H
C3 0.2772(4) 0.39123(13) 0.3021(2) 0.0585(6) Uani d . 1 . . C
H3A 0.1285 0.3778 0.2750 0.070 Uiso calc R 1 . . H
H3B 0.3027 0.3629 0.3667 0.070 Uiso calc R 1 . . H
C4 0.4424(4) 0.36123(14) 0.2290(2) 0.0651(7) Uani d . 1 . . C
H4A 0.5373 0.3210 0.2639 0.078 Uiso calc R 1 . . H
H4B 0.3615 0.3337 0.1727 0.078 Uiso calc R 1 . . H
C5 0.5873(4) 0.42551(13) 0.1857(2) 0.0580(6) Uani d . 1 . . C
H5A 0.7415 0.4115 0.2021 0.070 Uiso calc R 1 . . H
H5B 0.5632 0.4256 0.1120 0.070 Uiso calc R 1 . . H
C6 0.5451(3) 0.50958(12) 0.22478(15) 0.0429(5) Uani d . 1 . . C
H6 0.6377 0.5530 0.1987 0.052 Uiso calc R 1 . . H
C7 0.5281(4) 0.50812(14) 0.33851(17) 0.0529(6) Uani d . 1 . . C
H7 0.5337 0.5639 0.3656 0.064 Uiso calc R 1 . . H
C8 0.2730(3) 0.67785(11) 0.11791(14) 0.0393(4) Uani d . 1 . . C
C9 0.1114(4) 0.68692(13) 0.04310(17) 0.0525(5) Uani d . 1 . . C
H9 -0.0271 0.6631 0.0492 0.063 Uiso calc R 1 . . H
C10 0.1521(5) 0.73076(16) -0.04068(19) 0.0713(8) Uani d . 1 . . C
H10 0.0414 0.7375 -0.0925 0.086 Uiso calc R 1 . . H
C11 0.3512(6) 0.76439(16) -0.0490(2) 0.0775(9) Uani d . 1 . . C
H11 0.3776 0.7954 -0.1065 0.093 Uiso calc R 1 . . H
C12 0.5147(5) 0.75418(14) 0.0243(2) 0.0735(9) Uani d . 1 . . C
H12 0.6537 0.7770 0.0164 0.088 Uiso calc R 1 . . H
C13 0.4780(4) 0.71071(13) 0.11006(18) 0.0532(5) Uani d . 1 . . C
H13 0.5895 0.7037 0.1615 0.064 Uiso calc R 1 . . H

loop_
_atom_site_aniso_label
_atom_site_aniso_U_11
_atom_site_aniso_U_22
_atom_site_aniso_U_33
_atom_site_aniso_U_12
_atom_site_aniso_U_13
_atom_site_aniso_U_23
S1 0.0389(3) 0.0353(3) 0.0386(3) 0.00035(19) 0.0020(2) -0.00411(19)
Cl1 0.0588(4) 0.0481(3) 0.0537(3) -0.0065(2) -0.0110(2) -0.0122(2)
Cl2 0.0721(5) 0.1030(6) 0.0811(5) 0.0265(4) -0.0185(4) 0.0218(4)
O1 0.0393(8) 0.0572(9) 0.0630(9) 0.0037(6) 0.0147(7) -0.0013(7)
O2 0.0744(10) 0.0453(8) 0.0496(9) -0.0015(7) -0.0126(7) -0.0118(7)
C1 0.0352(10) 0.0335(10) 0.0387(10) -0.0034(8) 0.0011(8) -0.0019(8)
C2 0.0436(11) 0.0485(12) 0.0426(11) 0.0033(9) 0.0098(9) 0.0087(9)
C3 0.0578(14) 0.0449(12) 0.0740(15) -0.0002(10) 0.0151(12) 0.0162(11)
C4 0.0651(16) 0.0413(13) 0.0907(19) 0.0066(10) 0.0183(14) 0.0030(12)
C5 0.0521(13) 0.0496(13) 0.0740(16) 0.0079(10) 0.0168(12) 0.0003(11)
C6 0.0358(11) 0.0420(11) 0.0516(12) -0.0022(8) 0.0076(9) 0.0044(9)
C7 0.0468(13) 0.0562(13) 0.0543(13) 0.0065(10) -0.0091(10) 0.0070(10)
C8 0.0409(11) 0.0315(10) 0.0458(11) 0.0049(8) 0.0068(8) 0.0001(8)
C9 0.0528(12) 0.0499(13) 0.0544(12) 0.0130(10) 0.0011(10) 0.0051(10)
C10 0.094(2) 0.0665(16) 0.0539(14) 0.0278(15) 0.0095(13) 0.0163(12)
C11 0.116(3) 0.0534(15) 0.0676(17) 0.0306(16) 0.0440(18) 0.0206(13)
C12 0.0779(19) 0.0437(13) 0.105(2) 0.0025(12) 0.0519(18) 0.0054(14)
C13 0.0461(12) 0.0409(11) 0.0740(15) 0.0019(9) 0.0135(10) 0.0012(10)

loop_
_atom_type_symbol
_atom_type_description
_atom_type_scat_dispersion_real
_atom_type_scat_dispersion_imag
_atom_type_scat_source
C C 0.0033 0.0016 'International Tables Vol C Tables 4.2.6.8 and 6.1.1.4'
H H 0.0000 0.0000 'International Tables Vol C Tables 4.2.6.8 and 6.1.1.4'
O O 0.0106 0.0060 'International Tables Vol C Tables 4.2.6.8 and 6.1.1.4'
S S 0.1246 0.1234 'International Tables Vol C Tables 4.2.6.8 and 6.1.1.4'
Cl Cl 0.1484 0.1585 'International Tables Vol C Tables 4.2.6.8 and 6.1.1.4'

loop_
_geom_angle_atom_site_label_1
_geom_angle_atom_site_label_2
_geom_angle_atom_site_label_3
_geom_angle
_geom_angle_publ_flag
O1 S1 O2 118.22(10) no
O1 S1 C8 108.55(10) no
O2 S1 C8 107.99(10) no
O1 S1 C1 107.23(9) no
O2 S1 C1 107.55(10) no
C8 S1 C1 106.76(9) no
C6 C1 C2 87.15(15) no
C6 C1 Cl1 117.56(14) no
C2 C1 Cl1 118.61(14) no
C6 C1 S1 117.34(13) no
C2 C1 S1 111.16(13) no
Cl1 C1 S1 104.90(10) no
C3 C2 C7 111.22(18) no
C3 C2 C1 109.69(18) no
C7 C2 C1 85.39(15) no
C3 C2 H2 115.6 no
C7 C2 H2 115.6 no
C1 C2 H2 115.6 no
C2 C3 C4 112.82(19) no
C2 C3 H3A 109.0 no
C4 C3 H3A 109.0 no
C2 C3 H3B 109.0 no
C4 C3 H3B 109.0 no
H3A C3 H3B 107.8 no
C5 C4 C3 115.85(19) no
C5 C4 H4A 108.3 no
C3 C4 H4A 108.3 no
C5 C4 H4B 108.3 no
C3 C4 H4B 108.3 no
H4A C4 H4B 107.4 no
C6 C5 C4 113.52(19) no
C6 C5 H5A 108.9 no
C4 C5 H5A 108.9 no
C6 C5 H5B 108.9 no
C4 C5 H5B 108.9 no
H5A C5 H5B 107.7 no
C5 C6 C7 110.47(18) no
C5 C6 C1 109.46(17) no
C7 C6 C1 85.82(15) no
C5 C6 H6 115.8 no
C7 C6 H6 115.8 no
C1 C6 H6 115.8 no
C2 C7 C6 88.29(17) no
C2 C7 Cl2 118.34(16) no
C6 C7 Cl2 118.33(17) no
C2 C7 H7 110.1 no
C6 C7 H7 110.1 no
Cl2 C7 H7 110.1 no
C9 C8 C13 121.5(2) no
C9 C8 S1 119.05(16) no
C13 C8 S1 119.35(17) no
C8 C9 C10 119.5(2) no
C8 C9 H9 120.3 no
C10 C9 H9 120.3 no
C11 C10 C9 119.9(3) no
C11 C10 H10 120.1 no
C9 C10 H10 120.1 no
C10 C11 C12 120.9(2) no
C10 C11 H11 119.5 no
C12 C11 H11 119.5 no
C11 C12 C13 120.5(3) no
C11 C12 H12 119.8 no
C13 C12 H12 119.8 no
C8 C13 C12 117.7(2) no
C8 C13 H13 121.1 no
C12 C13 H13 121.1 no

loop_
_geom_bond_atom_site_label_1
_geom_bond_atom_site_label_2
_geom_bond_site_symmetry_2
_geom_bond_distance
_geom_bond_publ_flag
S1 O1 . 1.4260(17) no
S1 O2 . 1.4269(16) no
S1 C8 . 1.762(2) no
S1 C1 . 1.821(2) no
Cl1 C1 . 1.781(2) no
Cl2 C7 . 1.787(2) no
C1 C6 . 1.538(3) no
C1 C2 . 1.557(3) no
C2 C3 . 1.525(3) no
C2 C7 . 1.528(3) no
C2 H2 . 1.0000 no
C3 C4 . 1.541(4) no
C3 H3A . 0.9900 no
C3 H3B . 0.9900 no
C4 C5 . 1.534(3) no
C4 H4A . 0.9900 no
C4 H4B . 0.9900 no
C5 C6 . 1.527(3) no
C5 H5A . 0.9900 no
C5 H5B . 0.9900 no
C6 C7 . 1.535(3) no
C6 H6 . 1.0000 no
C7 H7 . 1.0000 no
C8 C9 . 1.377(3) no
C8 C13 . 1.387(3) no
C9 C10 . 1.377(3) no
C9 H9 . 0.9500 no
C10 C11 . 1.360(4) no
C10 H10 . 0.9500 no
C11 C12 . 1.374(5) no
C11 H11 . 0.9500 no
C12 C13 . 1.390(3) no
C12 H12 . 0.9500 no
C13 H13 . 0.9500 no

loop_
_geom_torsion_atom_site_label_1
_geom_torsion_atom_site_label_2
_geom_torsion_atom_site_label_3
_geom_torsion_atom_site_label_4
_geom_torsion
_geom_torsion_publ_flag
O1 S1 C1 C6 -172.22(14) no
O2 S1 C1 C6 -44.10(17) no
C8 S1 C1 C6 71.59(17) no
O1 S1 C1 C2 -74.16(16) no
O2 S1 C1 C2 53.95(16) no
C8 S1 C1 C2 169.65(13) no
O1 S1 C1 Cl1 55.20(12) no
O2 S1 C1 Cl1 -176.68(10) no
C8 S1 C1 Cl1 -60.99(12) no
C6 C1 C2 C3 -83.84(18) no
Cl1 C1 C2 C3 36.2(2) no
S1 C1 C2 C3 157.88(15) no
C6 C1 C2 C7 27.06(15) no
Cl1 C1 C2 C7 147.10(15) no
S1 C1 C2 C7 -91.22(15) no
C7 C2 C3 C4 -45.3(3) no
C1 C2 C3 C4 47.4(3) no
C2 C3 C4 C5 -1.3(3) no
C3 C4 C5 C6 1.1(3) no
C4 C5 C6 C7 45.3(3) no
C4 C5 C6 C1 -47.5(3) no
C2 C1 C6 C5 83.33(18) no
Cl1 C1 C6 C5 -37.7(2) no
S1 C1 C6 C5 -164.27(15) no
C2 C1 C6 C7 -26.92(15) no
Cl1 C1 C6 C7 -147.90(15) no
S1 C1 C6 C7 85.49(16) no
C3 C2 C7 C6 82.25(19) no
C1 C2 C7 C6 -27.10(15) no
C3 C2 C7 Cl2 -39.3(2) no
C1 C2 C7 Cl2 -148.65(17) no
C5 C6 C7 C2 -81.78(19) no
C1 C6 C7 C2 27.45(15) no
C5 C6 C7 Cl2 39.8(2) no
C1 C6 C7 Cl2 149.01(16) no
O1 S1 C8 C9 -17.73(19) no
O2 S1 C8 C9 -147.04(16) no
C1 S1 C8 C9 97.57(17) no
O1 S1 C8 C13 157.86(16) no
O2 S1 C8 C13 28.56(19) no
C1 S1 C8 C13 -86.84(17) no
C13 C8 C9 C10 -1.2(3) no
S1 C8 C9 C10 174.29(17) no
C8 C9 C10 C11 0.3(4) no
C9 C10 C11 C12 1.1(4) no
C10 C11 C12 C13 -1.6(4) no
C9 C8 C13 C12 0.8(3) no
S1 C8 C13 C12 -174.72(17) no
C11 C12 C13 C8 0.6(3) no
